data_7040457
loop_
_publ_author_name
'Xu, Benhua'
'Tang, Xiaoliang'
'Zhou, Ji'an'
'Chen, Wanmin'
'Liu, Haile'
'Ju, Zhenghua'
'Liu, Weisheng'

_publ_section_title
;
 A &quot;turn-on&quot; lanthanide complex chemosensor for recognition of
 lead(ii) based on the formation of nanoparticles.
;
_journal_issue 47
_journal_name_full 'Dalton transactions (Cambridge, England : 2003)'
_journal_page_first 18859
_journal_page_last 18866
_journal_paper_doi 10.1039/c6dt02835g
_journal_volume 45
_journal_year 2016
_chemical_formula_sum 'C20 H31 N8 O13 Tb'
_chemical_formula_weight 750.45
_chemical_name_systematic
; 
 ? 
;
_space_group_IT_number 2
_symmetry_cell_setting triclinic
_symmetry_space_group_name_Hall '-P 1'
_symmetry_space_group_name_H-M 'P -1'
_atom_sites_solution_hydrogens geom
_atom_sites_solution_primary direct
_atom_sites_solution_secondary difmap
_audit_block_doi 10.5517/ccdc.csd.cc1kvv5f
_audit_creation_method SHELXL-97
_audit_update_record
;
2016-08-19 deposited with the CCDC.
2016-08-23 downloaded from the CCDC.
;
_cell_angle_alpha 105.942(4)
_cell_angle_beta 106.788(4)
_cell_angle_gamma 100.777(4)
_cell_formula_units_Z 2
_cell_length_a 9.520(5)
_cell_length_b 12.602(7)
_cell_length_c 13.527(7)
_cell_measurement_reflns_used 7118
_cell_measurement_temperature 293(2)
_cell_measurement_theta_max 28.05
_cell_measurement_theta_min 2.33
_cell_volume 1430.0(13)
_computing_cell_refinement 'Bruker SMART'
_computing_data_collection 'Bruker SMART'
_computing_data_reduction 'Bruker SAINT'
_computing_molecular_graphics 'Bruker SHELXTL'
_computing_publication_material 'Bruker SHELXTL'
_computing_structure_refinement 'SHELXL-97 (Sheldrick, 1997)'
_computing_structure_solution 'SHELXS-97 (Sheldrick, 1990)'
_diffrn_ambient_temperature 293(2)
_diffrn_measured_fraction_theta_full 0.983
_diffrn_measured_fraction_theta_max 0.983
_diffrn_measurement_device_type 'CCD area detector'
_diffrn_measurement_method 'phi and omega scans'
_diffrn_radiation_monochromator graphite
_diffrn_radiation_source 'fine-focus sealed tube'
_diffrn_radiation_type MoK\a
_diffrn_radiation_wavelength 0.71073
_diffrn_reflns_av_R_equivalents 0.0237
_diffrn_reflns_av_unetI/netI 0.0372
_diffrn_reflns_limit_h_max 11
_diffrn_reflns_limit_h_min -11
_diffrn_reflns_limit_k_max 14
_diffrn_reflns_limit_k_min -15
_diffrn_reflns_limit_l_max 16
_diffrn_reflns_limit_l_min -15
_diffrn_reflns_number 10288
_diffrn_reflns_theta_full 25.50
_diffrn_reflns_theta_max 25.50
_diffrn_reflns_theta_min 2.33
_exptl_absorpt_coefficient_mu 2.549
_exptl_absorpt_correction_T_max 0.9436
_exptl_absorpt_correction_T_min 0.9210
_exptl_absorpt_correction_type multi-scan
_exptl_absorpt_process_details sadabs
_exptl_crystal_colour colorless
_exptl_crystal_density_diffrn 1.743
_exptl_crystal_density_method 'not measured'
_exptl_crystal_description block
_exptl_crystal_F_000 752
_exptl_crystal_size_max 0.25
_exptl_crystal_size_mid 0.22
_exptl_crystal_size_min 0.20
_refine_diff_density_max 0.682
_refine_diff_density_min -1.262
_refine_diff_density_rms 0.097
_refine_ls_extinction_method none
_refine_ls_goodness_of_fit_ref 1.011
_refine_ls_hydrogen_treatment mixed
_refine_ls_matrix_type full
_refine_ls_number_parameters 391
_refine_ls_number_reflns 5238
_refine_ls_number_restraints 0
_refine_ls_restrained_S_all 1.011
_refine_ls_R_factor_all 0.0303
_refine_ls_R_factor_gt 0.0258
_refine_ls_shift/su_max 0.001
_refine_ls_shift/su_mean 0.000
_refine_ls_structure_factor_coef Fsqd
_refine_ls_weighting_details 'calc w=1/[\s^2^(Fo^2^)+(0.0450P)^2^+0.0000P] where P=(Fo^2^+2Fc^2^)/3'
_refine_ls_weighting_scheme calc
_refine_ls_wR_factor_gt 0.0671
_refine_ls_wR_factor_ref 0.0698
_reflns_number_gt 4770
_reflns_number_total 5238
_reflns_threshold_expression >2sigma(I)
_cod_data_source_file c6dt02835g2.cif
_cod_data_source_block 1455765
_cod_depositor_comments
;
The following automatic conversions were performed:

'_symmetry_cell_setting' value 'Triclinic' changed to 'triclinic'
according to
/usr/data/users/saulius/crontab/automatic-downloads/rss-feeds/RSC/lib/dictionaries/cif_core.dic
dictionary named 'cif_core.dic' version 2.4.2 from 2011-04-26.

Automatic conversion script
Id: cif_fix_values 4268 2015-11-12 08:31:59Z antanas 

 Adding full bibliography for 7040456--7040457.cif.
;
_cod_original_sg_symbol_H-M P-1
_cod_database_code 7040457

loop_
_symmetry_equiv_pos_as_xyz
'x, y, z'
'-x, -y, -z'

loop_
_atom_site_label
_atom_site_type_symbol
_atom_site_fract_x
_atom_site_fract_y
_atom_site_fract_z
_atom_site_U_iso_or_equiv
_atom_site_adp_type
_atom_site_occupancy
_atom_site_symmetry_multiplicity
_atom_site_calc_flag
_atom_site_refinement_flags
Tb1 Tb 0.448945(16) 0.245315(13) 0.154037(13) 0.02439(7) Uani 1 1 d .
C1 C 0.4382(5) 0.7412(4) 0.3647(4) 0.0468(10) Uani 1 1 d .
H1 H 0.3839 0.6735 0.3678 0.056 Uiso 1 1 calc R
C2 C 0.5302(5) 0.8325(4) 0.4616(4) 0.0548(12) Uani 1 1 d .
H2 H 0.5386 0.8253 0.5295 0.066 Uiso 1 1 calc R
C3 C 0.6078(5) 0.9319(4) 0.4568(4) 0.0522(12) Uani 1 1 d .
H3 H 0.6690 0.9926 0.5217 0.063 Uiso 1 1 calc R
C4 C 0.5969(5) 0.9433(4) 0.3577(4) 0.0496(11) Uani 1 1 d .
H4 H 0.6496 1.0120 0.3553 0.060 Uiso 1 1 calc R
C5 C 0.5079(5) 0.8534(3) 0.2612(4) 0.0441(10) Uani 1 1 d .
H5 H 0.5015 0.8612 0.1938 0.053 Uiso 1 1 calc R
C6 C 0.4280(4) 0.7517(3) 0.2644(3) 0.0310(8) Uani 1 1 d .
C7 C 0.3356(4) 0.6567(3) 0.1624(3) 0.0294(8) Uani 1 1 d .
C8 C 0.2001(4) 0.4850(3) 0.0607(3) 0.0282(7) Uani 1 1 d .
C9 C 0.0766(4) 0.2958(3) -0.0742(3) 0.0347(8) Uani 1 1 d .
H9A H 0.1074 0.3374 -0.1187 0.042 Uiso 1 1 calc R
H9B H -0.0346 0.2697 -0.1017 0.042 Uiso 1 1 calc R
C10 C 0.1381(4) 0.1924(3) -0.0852(3) 0.0286(8) Uani 1 1 d .
C11 C 0.1536(5) 0.0122(3) -0.1947(3) 0.0397(9) Uani 1 1 d .
H11A H 0.2598 0.0379 -0.1456 0.048 Uiso 1 1 calc R
H11B H 0.1510 -0.0182 -0.2695 0.048 Uiso 1 1 calc R
C12 C 0.0662(5) -0.0828(4) -0.1690(5) 0.0588(13) Uani 1 1 d .
H12A H 0.0693 -0.0536 -0.0947 0.088 Uiso 1 1 calc R
H12B H 0.1121 -0.1448 -0.1769 0.088 Uiso 1 1 calc R
H12C H -0.0384 -0.1105 -0.2190 0.088 Uiso 1 1 calc R
C13 C -0.0254(5) 0.1103(4) -0.2819(3) 0.0473(11) Uani 1 1 d .
H13A H -0.0860 0.1594 -0.2594 0.057 Uiso 1 1 calc R
H13B H -0.0935 0.0325 -0.3217 0.057 Uiso 1 1 calc R
C14 C 0.0408(7) 0.1506(5) -0.3572(4) 0.0744(16) Uani 1 1 d .
H14A H 0.1005 0.2300 -0.3206 0.112 Uiso 1 1 calc R
H14B H -0.0406 0.1429 -0.4226 0.112 Uiso 1 1 calc R
H14C H 0.1052 0.1048 -0.3768 0.112 Uiso 1 1 calc R
C15 C 0.0607(4) 0.3421(3) 0.1137(3) 0.0307(8) Uani 1 1 d .
H15A H 0.0007 0.2616 0.0806 0.037 Uiso 1 1 calc R
H15B H -0.0086 0.3880 0.1237 0.037 Uiso 1 1 calc R
C16 C 0.1779(4) 0.3618(3) 0.2256(3) 0.0267(7) Uani 1 1 d .
C17 C 0.2558(5) 0.4208(5) 0.4235(4) 0.0635(15) Uani 1 1 d .
H17A H 0.3564 0.4252 0.4188 0.076 Uiso 1 1 calc R
H17B H 0.2617 0.4942 0.4743 0.076 Uiso 1 1 calc R
C18 C 0.2144(9) 0.3292(7) 0.4671(6) 0.117(3) Uani 1 1 d .
H18A H 0.1145 0.3241 0.4714 0.175 Uiso 1 1 calc R
H18B H 0.2882 0.3471 0.5393 0.175 Uiso 1 1 calc R
H18C H 0.2134 0.2569 0.4190 0.175 Uiso 1 1 calc R
C19 C 0.0009(4) 0.4306(4) 0.3126(4) 0.0461(10) Uani 1 1 d .
H19A H -0.0237 0.4193 0.3745 0.055 Uiso 1 1 calc R
H19B H -0.0823 0.3794 0.2454 0.055 Uiso 1 1 calc R
C20 C 0.0154(5) 0.5549(4) 0.3194(5) 0.0686(16) Uani 1 1 d .
H20A H 0.1006 0.6055 0.3842 0.103 Uiso 1 1 calc R
H20B H -0.0770 0.5730 0.3231 0.103 Uiso 1 1 calc R
H20C H 0.0315 0.5647 0.2552 0.103 Uiso 1 1 calc R
N1 N 0.3052(3) 0.6507(3) 0.0614(3) 0.0328(7) Uani 1 1 d .
N2 N 0.2127(3) 0.5384(2) -0.0063(2) 0.0315(7) Uani 1 1 d .
N3 N 0.1324(3) 0.3723(2) 0.0390(2) 0.0290(6) Uani 1 1 d .
N4 N 0.0919(3) 0.1112(3) -0.1835(2) 0.0333(7) Uani 1 1 d .
N5 N 0.1445(3) 0.4006(3) 0.3138(3) 0.0385(8) Uani 1 1 d .
N6 N 0.5893(4) 0.4760(3) 0.1751(3) 0.0405(8) Uani 1 1 d .
N7 N 0.6701(4) 0.2397(3) 0.3501(3) 0.0423(8) Uani 1 1 d .
N8 N 0.2975(3) 0.0058(3) 0.1223(3) 0.0347(7) Uani 1 1 d .
O1 O 0.2695(3) 0.55298(19) 0.16798(19) 0.0302(5) Uani 1 1 d .
O2 O 0.2321(3) 0.1856(2) -0.0029(2) 0.0365(6) Uani 1 1 d .
O3 O 0.3010(3) 0.3390(2) 0.2321(2) 0.0326(6) Uani 1 1 d .
O4 O 0.4762(3) 0.4100(2) 0.0911(2) 0.0410(6) Uani 1 1 d .
O5 O 0.6401(4) 0.5778(3) 0.1920(3) 0.0663(10) Uani 1 1 d .
O6 O 0.6456(3) 0.4290(2) 0.2433(3) 0.0529(8) Uani 1 1 d .
O7 O 0.5639(3) 0.2844(3) 0.3571(2) 0.0549(8) Uani 1 1 d .
O8 O 0.7682(4) 0.2398(3) 0.4311(3) 0.0733(11) Uani 1 1 d .
O9 O 0.6675(3) 0.1929(3) 0.2542(2) 0.0489(7) Uani 1 1 d .
O10 O 0.2910(3) 0.0931(2) 0.1911(3) 0.0483(7) Uani 1 1 d .
O11 O 0.2206(4) -0.0914(3) 0.1031(3) 0.0572(9) Uani 1 1 d .
O12 O 0.3899(3) 0.0240(2) 0.0735(2) 0.0375(6) Uani 1 1 d .
O13 O 0.5820(4) 0.2028(3) 0.0338(3) 0.0420(7) Uani 1 1 d .
H1W H 0.589(5) 0.139(4) 0.004(4) 0.050(14) Uiso 1 1 d .
H2W H 0.620(8) 0.245(6) -0.004(6) 0.12(3) Uiso 1 1 d .

loop_
_atom_site_aniso_label
_atom_site_aniso_U_11
_atom_site_aniso_U_22
_atom_site_aniso_U_33
_atom_site_aniso_U_23
_atom_site_aniso_U_13
_atom_site_aniso_U_12
Tb1 0.02531(10) 0.02243(10) 0.02815(11) 0.00952(7) 0.01156(7) 0.00892(7)
C1 0.057(3) 0.034(2) 0.049(3) 0.013(2) 0.024(2) 0.0049(19)
C2 0.067(3) 0.056(3) 0.038(2) 0.013(2) 0.022(2) 0.012(2)
C3 0.042(2) 0.045(3) 0.047(3) -0.006(2) 0.011(2) 0.006(2)
C4 0.048(2) 0.034(2) 0.056(3) 0.010(2) 0.018(2) 0.0000(19)
C5 0.050(2) 0.033(2) 0.047(3) 0.016(2) 0.018(2) 0.0033(18)
C6 0.0342(18) 0.0237(19) 0.040(2) 0.0118(16) 0.0179(16) 0.0105(15)
C7 0.0332(17) 0.0215(18) 0.040(2) 0.0147(16) 0.0174(16) 0.0094(14)
C8 0.0310(17) 0.0220(18) 0.037(2) 0.0126(16) 0.0152(16) 0.0109(14)
C9 0.044(2) 0.0240(19) 0.032(2) 0.0096(16) 0.0087(17) 0.0104(16)
C10 0.0263(16) 0.0241(19) 0.031(2) 0.0111(16) 0.0069(15) 0.0020(14)
C11 0.043(2) 0.035(2) 0.039(2) 0.0066(18) 0.0170(18) 0.0135(17)
C12 0.051(3) 0.034(2) 0.094(4) 0.017(3) 0.034(3) 0.013(2)
C13 0.050(2) 0.046(3) 0.033(2) 0.005(2) 0.0020(19) 0.017(2)
C14 0.092(4) 0.084(4) 0.049(3) 0.032(3) 0.017(3) 0.029(3)
C15 0.0284(17) 0.028(2) 0.034(2) 0.0131(16) 0.0100(15) 0.0043(15)
C16 0.0335(18) 0.0165(17) 0.035(2) 0.0119(15) 0.0163(16) 0.0072(14)
C17 0.056(3) 0.100(4) 0.031(2) 0.010(3) 0.016(2) 0.037(3)
C18 0.139(7) 0.166(8) 0.082(5) 0.076(5) 0.036(5) 0.084(6)
C19 0.034(2) 0.061(3) 0.050(3) 0.015(2) 0.0247(19) 0.021(2)
C20 0.042(2) 0.054(3) 0.086(4) -0.007(3) 0.017(3) 0.018(2)
N1 0.0386(16) 0.0222(16) 0.0413(19) 0.0153(14) 0.0165(14) 0.0076(13)
N2 0.0415(17) 0.0232(16) 0.0316(17) 0.0133(13) 0.0123(14) 0.0098(13)
N3 0.0387(16) 0.0199(15) 0.0281(16) 0.0095(13) 0.0124(13) 0.0057(12)
N4 0.0381(16) 0.0276(17) 0.0294(17) 0.0057(14) 0.0086(13) 0.0107(13)
N5 0.0346(16) 0.050(2) 0.0378(19) 0.0140(16) 0.0191(15) 0.0195(15)
N6 0.0346(17) 0.0277(19) 0.063(2) 0.0164(17) 0.0217(17) 0.0107(14)
N7 0.0428(19) 0.037(2) 0.038(2) 0.0158(16) 0.0038(16) 0.0053(16)
N8 0.0339(16) 0.0255(17) 0.050(2) 0.0178(15) 0.0186(15) 0.0086(13)
O1 0.0406(13) 0.0195(12) 0.0285(13) 0.0082(10) 0.0134(11) 0.0031(10)
O2 0.0403(14) 0.0253(14) 0.0344(15) 0.0058(11) 0.0038(12) 0.0105(11)
O3 0.0336(13) 0.0367(15) 0.0362(15) 0.0141(12) 0.0175(11) 0.0202(11)
O4 0.0400(15) 0.0352(16) 0.0503(17) 0.0202(14) 0.0144(13) 0.0115(12)
O5 0.061(2) 0.0270(17) 0.109(3) 0.0241(18) 0.030(2) 0.0083(15)
O6 0.0407(15) 0.0357(17) 0.067(2) 0.0203(15) 0.0009(15) 0.0020(13)
O7 0.062(2) 0.070(2) 0.0416(18) 0.0234(16) 0.0229(16) 0.0274(17)
O8 0.065(2) 0.083(3) 0.048(2) 0.0250(19) -0.0127(17) 0.0175(19)
O9 0.0523(17) 0.060(2) 0.0399(17) 0.0171(15) 0.0132(14) 0.0338(15)
O10 0.0602(18) 0.0350(17) 0.062(2) 0.0136(15) 0.0420(16) 0.0145(14)
O11 0.0574(19) 0.0311(17) 0.085(2) 0.0199(16) 0.0355(18) 0.0010(14)
O12 0.0431(14) 0.0295(14) 0.0508(17) 0.0170(13) 0.0285(13) 0.0123(12)
O13 0.0656(19) 0.0301(16) 0.0555(19) 0.0231(15) 0.0439(16) 0.0237(14)

loop_
_atom_type_symbol
_atom_type_description
_atom_type_scat_dispersion_real
_atom_type_scat_dispersion_imag
_atom_type_scat_source
C C 0.0033 0.0016 'International Tables Vol C Tables 4.2.6.8 and 6.1.1.4'
H H 0.0000 0.0000 'International Tables Vol C Tables 4.2.6.8 and 6.1.1.4'
N N 0.0061 0.0033 'International Tables Vol C Tables 4.2.6.8 and 6.1.1.4'
O O 0.0106 0.0060 'International Tables Vol C Tables 4.2.6.8 and 6.1.1.4'
Tb Tb -0.1723 4.1537 'International Tables Vol C Tables 4.2.6.8 and 6.1.1.4'

loop_
_geom_angle_atom_site_label_1
_geom_angle_atom_site_label_2
_geom_angle_atom_site_label_3
_geom_angle
O3 Tb1 O2 82.35(10)
O3 Tb1 O13 155.77(10)
O2 Tb1 O13 86.08(11)
O3 Tb1 O6 85.62(11)
O2 Tb1 O6 129.34(10)
O13 Tb1 O6 85.39(12)
O3 Tb1 O9 125.24(10)
O2 Tb1 O9 145.50(10)
O13 Tb1 O9 74.46(11)
O6 Tb1 O9 77.96(11)
O3 Tb1 O4 80.55(9)
O2 Tb1 O4 77.43(9)
O13 Tb1 O4 76.18(10)
O6 Tb1 O4 52.04(10)
O9 Tb1 O4 123.16(10)
O3 Tb1 O10 77.12(10)
O2 Tb1 O10 80.97(11)
O13 Tb1 O10 121.96(10)
O6 Tb1 O10 142.86(11)
O9 Tb1 O10 85.53(11)
O4 Tb1 O10 150.69(10)
O3 Tb1 O7 74.14(10)
O2 Tb1 O7 148.57(10)
O13 Tb1 O7 123.13(11)
O6 Tb1 O7 69.95(11)
O9 Tb1 O7 51.13(10)
O4 Tb1 O7 117.81(11)
O10 Tb1 O7 73.75(11)
O3 Tb1 O12 124.58(9)
O2 Tb1 O12 74.73(9)
O13 Tb1 O12 71.87(9)
O6 Tb1 O12 146.30(10)
O9 Tb1 O12 72.26(10)
O4 Tb1 O12 138.55(10)
O10 Tb1 O12 50.12(9)
O7 Tb1 O12 101.72(10)
C6 C1 C2 119.7(4)
C6 C1 H1 120.2
C2 C1 H1 120.2
C3 C2 C1 120.0(4)
C3 C2 H2 120.0
C1 C2 H2 120.0
C2 C3 C4 120.6(4)
C2 C3 H3 119.7
C4 C3 H3 119.7
C3 C4 C5 120.1(4)
C3 C4 H4 119.9
C5 C4 H4 119.9
C4 C5 C6 120.1(4)
C4 C5 H5 119.9
C6 C5 H5 119.9
C1 C6 C5 119.4(4)
C1 C6 C7 120.7(3)
C5 C6 C7 119.9(4)
N1 C7 O1 111.0(3)
N1 C7 C6 130.4(3)
O1 C7 C6 118.6(3)
N2 C8 O1 113.5(3)
N2 C8 N3 129.6(3)
O1 C8 N3 116.9(3)
N3 C9 C10 111.4(3)
N3 C9 H9A 109.3
C10 C9 H9A 109.3
N3 C9 H9B 109.3
C10 C9 H9B 109.3
H9A C9 H9B 108.0
O2 C10 N4 121.2(3)
O2 C10 C9 119.9(3)
N4 C10 C9 118.8(3)
N4 C11 C12 113.0(3)
N4 C11 H11A 109.0
C12 C11 H11A 109.0
N4 C11 H11B 109.0
C12 C11 H11B 109.0
H11A C11 H11B 107.8
C11 C12 H12A 109.5
C11 C12 H12B 109.5
H12A C12 H12B 109.5
C11 C12 H12C 109.5
H12A C12 H12C 109.5
H12B C12 H12C 109.5
N4 C13 C14 112.8(4)
N4 C13 H13A 109.0
C14 C13 H13A 109.0
N4 C13 H13B 109.0
C14 C13 H13B 109.0
H13A C13 H13B 107.8
C13 C14 H14A 109.5
C13 C14 H14B 109.5
H14A C14 H14B 109.5
C13 C14 H14C 109.5
H14A C14 H14C 109.5
H14B C14 H14C 109.5
N3 C15 C16 112.3(3)
N3 C15 H15A 109.1
C16 C15 H15A 109.1
N3 C15 H15B 109.1
C16 C15 H15B 109.1
H15A C15 H15B 107.9
O3 C16 N5 121.2(3)
O3 C16 C15 120.2(3)
N5 C16 C15 118.6(3)
C18 C17 N5 112.4(5)
C18 C17 H17A 109.1
N5 C17 H17A 109.1
C18 C17 H17B 109.1
N5 C17 H17B 109.1
H17A C17 H17B 107.9
C17 C18 H18A 109.5
C17 C18 H18B 109.5
H18A C18 H18B 109.5
C17 C18 H18C 109.5
H18A C18 H18C 109.5
H18B C18 H18C 109.5
N5 C19 C20 111.5(3)
N5 C19 H19A 109.3
C20 C19 H19A 109.3
N5 C19 H19B 109.3
C20 C19 H19B 109.3
H19A C19 H19B 108.0
C19 C20 H20A 109.5
C19 C20 H20B 109.5
H20A C20 H20B 109.5
C19 C20 H20C 109.5
H20A C20 H20C 109.5
H20B C20 H20C 109.5
C7 N1 N2 107.7(3)
C8 N2 N1 105.0(3)
C8 N3 C9 117.3(3)
C8 N3 C15 118.6(3)
C9 N3 C15 118.8(3)
C10 N4 C13 123.9(3)
C10 N4 C11 118.9(3)
C13 N4 C11 117.1(3)
C16 N5 C17 119.9(3)
C16 N5 C19 124.3(3)
C17 N5 C19 115.8(3)
O5 N6 O4 122.9(4)
O5 N6 O6 121.9(4)
O4 N6 O6 115.1(3)
O8 N7 O7 122.0(4)
O8 N7 O9 121.7(4)
O7 N7 O9 116.2(3)
O11 N8 O10 122.6(3)
O11 N8 O12 121.2(3)
O10 N8 O12 116.1(3)
C8 O1 C7 102.8(3)
C10 O2 Tb1 157.4(2)
C16 O3 Tb1 150.9(2)
N6 O4 Tb1 95.7(2)
N6 O6 Tb1 96.6(2)
N7 O7 Tb1 94.6(2)
N7 O9 Tb1 97.8(2)
N8 O10 Tb1 99.6(2)
N8 O12 Tb1 93.5(2)
Tb1 O13 H1W 126(3)
Tb1 O13 H2W 131(4)
H1W O13 H2W 102(5)

loop_
_geom_bond_atom_site_label_1
_geom_bond_atom_site_label_2
_geom_bond_distance
Tb1 O3 2.300(2)
Tb1 O2 2.312(3)
Tb1 O13 2.346(3)
Tb1 O6 2.421(3)
Tb1 O9 2.445(3)
Tb1 O4 2.449(3)
Tb1 O10 2.465(3)
Tb1 O7 2.511(3)
Tb1 O12 2.583(3)
C1 C6 1.377(6)
C1 C2 1.392(6)
C1 H1 0.9300
C2 C3 1.358(7)
C2 H2 0.9300
C3 C4 1.364(6)
C3 H3 0.9300
C4 C5 1.376(6)
C4 H4 0.9300
C5 C6 1.381(5)
C5 H5 0.9300
C6 C7 1.452(5)
C7 N1 1.290(5)
C7 O1 1.373(4)
C8 N2 1.287(4)
C8 O1 1.352(4)
C8 N3 1.356(4)
C9 N3 1.444(5)
C9 C10 1.515(5)
C9 H9A 0.9700
C9 H9B 0.9700
C10 O2 1.247(4)
C10 N4 1.324(5)
C11 N4 1.465(5)
C11 C12 1.507(6)
C11 H11A 0.9700
C11 H11B 0.9700
C12 H12A 0.9600
C12 H12B 0.9600
C12 H12C 0.9600
C13 N4 1.465(5)
C13 C14 1.493(7)
C13 H13A 0.9700
C13 H13B 0.9700
C14 H14A 0.9600
C14 H14B 0.9600
C14 H14C 0.9600
C15 N3 1.465(4)
C15 C16 1.520(5)
C15 H15A 0.9700
C15 H15B 0.9700
C16 O3 1.242(4)
C16 N5 1.313(5)
C17 C18 1.474(9)
C17 N5 1.474(5)
C17 H17A 0.9700
C17 H17B 0.9700
C18 H18A 0.9600
C18 H18B 0.9600
C18 H18C 0.9600
C19 N5 1.481(4)
C19 C20 1.522(7)
C19 H19A 0.9700
C19 H19B 0.9700
C20 H20A 0.9600
C20 H20B 0.9600
C20 H20C 0.9600
N1 N2 1.404(4)
N6 O5 1.215(4)
N6 O4 1.258(4)
N6 O6 1.273(4)
N7 O8 1.216(4)
N7 O7 1.260(4)
N7 O9 1.260(4)
N8 O11 1.217(4)
N8 O10 1.255(4)
N8 O12 1.267(4)
O13 H1W 0.82(5)
O13 H2W 0.93(7)

loop_
_geom_torsion_atom_site_label_1
_geom_torsion_atom_site_label_2
_geom_torsion_atom_site_label_3
_geom_torsion_atom_site_label_4
_geom_torsion
C6 C1 C2 C3 0.9(7)
C1 C2 C3 C4 -0.2(7)
C2 C3 C4 C5 -0.6(7)
C3 C4 C5 C6 0.7(7)
C2 C1 C6 C5 -0.8(6)
C2 C1 C6 C7 178.5(4)
C4 C5 C6 C1 0.0(6)
C4 C5 C6 C7 -179.3(4)
C1 C6 C7 N1 176.3(4)
C5 C6 C7 N1 -4.3(6)
C1 C6 C7 O1 -5.6(5)
C5 C6 C7 O1 173.7(3)
N3 C9 C10 O2 -4.0(5)
N3 C9 C10 N4 177.0(3)
N3 C15 C16 O3 -38.6(4)
N3 C15 C16 N5 142.9(3)
O1 C7 N1 N2 0.7(4)
C6 C7 N1 N2 178.9(3)
O1 C8 N2 N1 3.2(4)
N3 C8 N2 N1 -174.7(3)
C7 N1 N2 C8 -2.3(4)
N2 C8 N3 C9 6.2(5)
O1 C8 N3 C9 -171.7(3)
N2 C8 N3 C15 -147.8(4)
O1 C8 N3 C15 34.3(4)
C10 C9 N3 C8 127.4(3)
C10 C9 N3 C15 -78.6(4)
C16 C15 N3 C8 -69.8(4)
C16 C15 N3 C9 136.6(3)
O2 C10 N4 C13 175.9(4)
C9 C10 N4 C13 -5.1(5)
O2 C10 N4 C11 -0.2(5)
C9 C10 N4 C11 178.8(3)
C14 C13 N4 C10 101.6(5)
C14 C13 N4 C11 -82.3(5)
C12 C11 N4 C10 85.7(5)
C12 C11 N4 C13 -90.7(5)
O3 C16 N5 C17 1.6(6)
C15 C16 N5 C17 -179.9(4)
O3 C16 N5 C19 179.5(3)
C15 C16 N5 C19 -2.1(5)
C18 C17 N5 C16 -103.2(5)
C18 C17 N5 C19 78.8(6)
C20 C19 N5 C16 -87.6(5)
C20 C19 N5 C17 90.4(5)
N2 C8 O1 C7 -2.8(4)
N3 C8 O1 C7 175.4(3)
N1 C7 O1 C8 1.1(4)
C6 C7 O1 C8 -177.3(3)
N4 C10 O2 Tb1 129.9(5)
C9 C10 O2 Tb1 -49.2(8)
O3 Tb1 O2 C10 78.9(6)
O13 Tb1 O2 C10 -79.7(7)
O6 Tb1 O2 C10 1.0(7)
O9 Tb1 O2 C10 -134.7(6)
O4 Tb1 O2 C10 -3.0(6)
O10 Tb1 O2 C10 157.0(7)
O7 Tb1 O2 C10 120.5(6)
O12 Tb1 O2 C10 -152.0(7)
N5 C16 O3 Tb1 159.0(3)
C15 C16 O3 Tb1 -19.4(6)
O2 Tb1 O3 C16 3.4(5)
O13 Tb1 O3 C16 65.6(6)
O6 Tb1 O3 C16 134.0(5)
O9 Tb1 O3 C16 -154.0(4)
O4 Tb1 O3 C16 81.8(5)
O10 Tb1 O3 C16 -79.1(5)
O7 Tb1 O3 C16 -155.6(5)
O12 Tb1 O3 C16 -62.1(5)
O5 N6 O4 Tb1 -171.4(3)
O6 N6 O4 Tb1 7.1(3)
O3 Tb1 O4 N6 87.5(2)
O2 Tb1 O4 N6 171.7(2)
O13 Tb1 O4 N6 -99.3(2)
O6 Tb1 O4 N6 -4.3(2)
O9 Tb1 O4 N6 -38.7(2)
O10 Tb1 O4 N6 128.2(2)
O7 Tb1 O4 N6 21.2(2)
O12 Tb1 O4 N6 -139.6(2)
O5 N6 O6 Tb1 171.3(3)
O4 N6 O6 Tb1 -7.2(3)
O3 Tb1 O6 N6 -77.2(2)
O2 Tb1 O6 N6 -0.8(3)
O13 Tb1 O6 N6 80.3(2)
O9 Tb1 O6 N6 155.4(2)
O4 Tb1 O6 N6 4.3(2)
O10 Tb1 O6 N6 -139.1(2)
O7 Tb1 O6 N6 -151.9(3)
O12 Tb1 O6 N6 127.2(2)
O8 N7 O7 Tb1 177.2(4)
O9 N7 O7 Tb1 -4.1(4)
O3 Tb1 O7 N7 -179.2(3)
O2 Tb1 O7 N7 137.7(2)
O13 Tb1 O7 N7 -18.0(3)
O6 Tb1 O7 N7 -88.1(2)
O9 Tb1 O7 N7 2.4(2)
O4 Tb1 O7 N7 -109.2(2)
O10 Tb1 O7 N7 99.9(2)
O12 Tb1 O7 N7 57.9(2)
O8 N7 O9 Tb1 -177.0(3)
O7 N7 O9 Tb1 4.3(4)
O3 Tb1 O9 N7 -4.4(3)
O2 Tb1 O9 N7 -142.1(2)
O13 Tb1 O9 N7 159.9(3)
O6 Tb1 O9 N7 71.4(2)
O4 Tb1 O9 N7 98.4(2)
O10 Tb1 O9 N7 -75.2(2)
O7 Tb1 O9 N7 -2.5(2)
O12 Tb1 O9 N7 -124.6(2)
O11 N8 O10 Tb1 -171.9(3)
O12 N8 O10 Tb1 8.3(3)
O3 Tb1 O10 N8 157.0(2)
O2 Tb1 O10 N8 72.8(2)
O13 Tb1 O10 N8 -6.7(3)
O6 Tb1 O10 N8 -138.6(2)
O9 Tb1 O10 N8 -75.3(2)
O4 Tb1 O10 N8 115.7(3)
O7 Tb1 O10 N8 -126.0(2)
O12 Tb1 O10 N8 -4.76(19)
O11 N8 O12 Tb1 172.4(3)
O10 N8 O12 Tb1 -7.8(3)
O3 Tb1 O12 N8 -17.1(2)
O2 Tb1 O12 N8 -86.3(2)
O13 Tb1 O12 N8 -177.1(2)
O6 Tb1 O12 N8 132.9(2)
O9 Tb1 O12 N8 103.9(2)
O4 Tb1 O12 N8 -135.7(2)
O10 Tb1 O12 N8 4.65(19)
O7 Tb1 O12 N8 61.6(2)
